data_4342704
loop_
_publ_author_name
'Gonzalo, Elena C.'
'Sanju\'an, Mar\'ia Luisa'
'Hoelzel, Markus'
'Azcondo, M. Teresa'
'Amador, Ulises'
'Sobrados, Isabel'
'Sanz, Jes\'us'
'Garc\'ia-Alvarado, Flaviano'
'Kuhn, Alois'

_publ_section_title
;
 Synthesis and Characterization of NaNiF3&#x00B7;3H2O: An Unusual Ordered
 Variant of the ReO3 Type.
;
_journal_issue 7
_journal_name_full 'Inorganic chemistry'
_journal_page_first 3172
_journal_page_last 3182
_journal_paper_doi 10.1021/ic5026262
_journal_volume 54
_journal_year 2015
_chemical_compound_source synthetic
_chemical_formula_iupac 'Na Ni (OH)3 (FH)3'
_chemical_formula_sum 'F3 H6 Na Ni O3'
_chemical_formula_weight 192.70
_space_group_IT_number 201
_symmetry_cell_setting cubic
_symmetry_Int_Tables_number 201
_symmetry_space_group_name_Hall '-P 2ab 2bc 3'
_symmetry_space_group_name_H-M 'P n -3 :2'
_audit_creation_method 'Fullprof2005 Version :  June 2005'
_cell_angle_alpha 90
_cell_angle_beta 90
_cell_angle_gamma 90
_cell_formula_units_Z 4
_cell_length_a 7.92133(6)
_cell_length_b 7.92133(6)
_cell_length_c 7.92133(6)
_cell_measurement_temperature 298
_cell_volume 497.043(7)
_diffrn_ambient_temperature 298
_diffrn_detector '^3^He counter'
_diffrn_detector_details
; curved position-sensitive detector-array of 80 counter tubes, height: 300 mm,
resolution: 3 mm (B. Krimmer, R. Gilles, K. Zeitelhack, R. Schneider,
G. Montermann, H. Boysen, H. Fuess, Appl. Phys. A: Mater. Sci. Process.
2002, 74, S154-S156)
;
_diffrn_measurement_device 'one-circle powder diffractometer'
_diffrn_measurement_device_details
; M. Hoelzel, A. Senyshyn, N. Juenke, H. Boysen, W. Schmahl, H. Fuess,
Nucl. Instrum. Methods Phys. Res., Sect. A 2012, 667, 32-37
;
_diffrn_measurement_device_type SPODI
_diffrn_measurement_method 'profile data from \q/2\q scans'
_diffrn_radiation_monochromator 'Ge 551'
_diffrn_radiation_probe neutron
_diffrn_radiation_type neutron
_diffrn_radiation_wavelength 1.54833
_diffrn_source 'nuclear reactor'
_diffrn_source_type 'FRM II beamline 8a'
_exptl_crystal_density_diffrn 2.576
_exptl_crystal_density_method 'not measured'
_pd_char_colour green
_pd_instr_2theta_monochr_pre 155
_pd_instr_beam_size_ax 100
_pd_instr_beam_size_eq 25
_pd_instr_dist_mono/spec 5000
_pd_instr_dist_spec/detc 1120
_pd_instr_dist_src/mono 17500
_pd_instr_geometry Debye-Scherrer
_pd_instr_monochr_pre_spec 'Ge 551'
_pd_instr_soller_eq_spec/detc 0.16667
_pd_meas_2theta_range_inc 0.05
_pd_meas_2theta_range_max 151.900
_pd_meas_2theta_range_min 0.950
_pd_meas_number_of_points 3020
_pd_meas_scan_method step
_pd_phase_name NaNiF3*3H2O
_pd_proc_2theta_range_inc 0.05
_pd_proc_2theta_range_max 151.7
_pd_proc_2theta_range_min 10.05
_pd_proc_ls_prof_R_factor 0.0075
_pd_proc_ls_prof_wR_expected 0.0051
_pd_proc_ls_prof_wR_factor 0.0094
_pd_spec_mounting 'compacted powder in vanadium can'
_pd_spec_mount_mode transmission
_pd_spec_orientation vertical
_pd_spec_shape cylinder
_pd_spec_size_axial 40
_pd_spec_size_equat 7.5
_refine_ls_extinction_method none
_refine_ls_goodness_of_fit_all 1.79
_refine_ls_hydrogen_treatment undef
_refine_ls_number_constraints 2
_refine_ls_number_parameters 14
_refine_ls_number_restraints 0
_refine_ls_R_factor_all 0.0064
_refine_ls_R_I_factor 0.0240
_refine_ls_shift/su_max 0.0029
_refine_ls_weighting_details w=1/[\s^2^(F~o~)+(0.01F~o~)^2^]
_refine_ls_weighting_scheme sigma
_refine_ls_wR_factor_all 0.0079
_reflns_threshold_expression I>3\s(I)
_cod_data_source_file ic5026262_si_002.cif
_cod_data_source_block global
_cod_depositor_comments 'Adding full bibliography for 4342704.cif.'
_cod_original_cell_volume 497.043(11)
_cod_original_sg_symbol_H-M 'P n -3'
_cod_database_code 4342704

loop_
_symmetry_equiv_pos_as_xyz
'x, y, z'
'-x, -y, -z'
'-x+1/2, -y+1/2, z'
'x+1/2, y+1/2, -z'
'-x+1/2, y, -z+1/2'
'x+1/2, -y, z+1/2'
'x, -y+1/2, -z+1/2'
'-x, y+1/2, z+1/2'
'z, x, y'
'-z, -x, -y'
'z, -x+1/2, -y+1/2'
'-z, x+1/2, y+1/2'
'-z+1/2, -x+1/2, y'
'z+1/2, x+1/2, -y'
'-z+1/2, x, -y+1/2'
'z+1/2, -x, y+1/2'
'y, z, x'
'-y, -z, -x'
'-y+1/2, z, -x+1/2'
'y+1/2, -z, x+1/2'
'y, -z+1/2, -x+1/2'
'-y, z+1/2, x+1/2'
'-y+1/2, -z+1/2, x'
'y+1/2, z+1/2, -x'

loop_
_atom_site_label
_atom_site_type_symbol
_atom_site_fract_x
_atom_site_fract_y
_atom_site_fract_z
_atom_site_adp_type
_atom_site_U_iso_or_equiv
_atom_site_site_symmetry_multiplicity
_atom_site_Wyckoff_symbol
_atom_site_occupancy
Na1 Na 0.500000 0.500000 0.500000 Uiso 0.0092(3) 4 c 1.0
Ni1 Ni 0.000000 0.000000 0.000000 Uiso 0.011(1) 4 b 1.0
O1 O 0.2278(2) 0.4100(2) 0.5753(2) Uiso 0.012(1) 24 h 0.5
F1 F 0.2278(2) 0.4100(2) 0.5753(2) Uiso 0.012(1) 24 h 0.5
H1 H 0.250000 0.2776(5) 0.5676(5) Uiso 0.014(1) 24 h 0.5
H2 H 0.250000 0.4234(5) 0.7058(5) Uiso 0.014(1) 24 h 0.5

loop_
_geom_angle_atom_site_label_1
_geom_angle_atom_site_label_2
_geom_angle_atom_site_label_3
_geom_angle
O1 Na1 O1 88.2(1)
O1 Na1 O1 91.8(1)
O1 Ni1 O1 87.0(1)
O1 Ni1 O1 93.0(1)

loop_
_geom_bond_atom_site_label_1
_geom_bond_atom_site_label_2
_geom_bond_site_symmetry_1
_geom_bond_distance
Na1 O1 1_555 2.348(2)
Ni1 O1 8_555 2.029(2)
O1 H1 . 1.065(5)
O1 H2 . 1.054(5)
